data_7203715
loop_
_publ_author_name
'J\'er\^ome Elha\"ik'
'Colin A. Kilner'
'Malcolm A. Halcrow'

_publ_section_title
;
 An iron(ii) complex salt that crystallises in three crystal forms, one
 of which undergoes a sterically controlled incomplete spin-state
 transition on cooling
;
_journal_issue 23
_journal_name_full CrystEngComm
_journal_page_first 151
_journal_paper_doi 10.1039/b417718e
_journal_volume 7
_journal_year 2005
_chemical_formula_moiety 'C26 H26 Fe N10 O4, 2[Cl O4]'
_chemical_formula_sum 'C26 H26 Cl2 Fe N10 O12'
_chemical_formula_weight 797.32
_chemical_name_common
;
Bis(2,6-bis(3-(hydroxymethyl)pyrazol-1-yl)pyridine)iron(ii)
diperchlorate, alpha polymorph
;
_chemical_name_systematic
;
Bis[2,6-bis{3-(hydroxymethyl)pyrazol-1-yl}pyridine]iron(II)
diperchlorate, alpha polymorph
;
_space_group_IT_number 13
_symmetry_cell_setting monoclinic
_symmetry_space_group_name_Hall '-P 2yc'
_symmetry_space_group_name_H-M 'P 1 2/c 1'
_atom_sites_solution_hydrogens geom
_atom_sites_solution_primary direct
_atom_sites_solution_secondary difmap
_audit_creation_method SHELXL-97
_cell_angle_alpha 90.00
_cell_angle_beta 91.6986(16)
_cell_angle_gamma 90.00
_cell_formula_units_Z 4
_cell_length_a 16.2700(6)
_cell_length_b 11.3714(4)
_cell_length_c 16.6040(6)
_cell_measurement_reflns_used 15074
_cell_measurement_temperature 150(2)
_cell_measurement_theta_max 27.52
_cell_measurement_theta_min 2.45
_cell_volume 3070.60(19)
_computing_cell_refinement 'DENZO-SMN (Otwinowski & Minor, 1997)'
_computing_data_collection 'COLLECT (Nonius, 1999)'
_computing_data_reduction 'DENZO-SMN (Otwinowski & Minor, 1997)'
_computing_molecular_graphics 'ORTEX (McArdle, 1995)'
_computing_publication_material 'local program'
_computing_structure_refinement 'SHELXL-97 (Sheldrick, 1997)'
_computing_structure_solution 'SHELXS-97 (Sheldrick, 1990)'
_diffrn_ambient_temperature 150(2)
_diffrn_detector_area_resol_mean 9.091
_diffrn_measured_fraction_theta_full 0.910
_diffrn_measured_fraction_theta_max 0.910
_diffrn_measurement_device_type 'Nonius KappaCCD area detector diffractometer'
_diffrn_measurement_method '\w and \f scans'
_diffrn_radiation_monochromator graphite
_diffrn_radiation_source 'fine-focus sealed tube'
_diffrn_radiation_type MoK\a
_diffrn_radiation_wavelength 0.71073
_diffrn_reflns_av_R_equivalents 0.1023
_diffrn_reflns_av_sigmaI/netI 0.0816
_diffrn_reflns_limit_h_max 21
_diffrn_reflns_limit_h_min -21
_diffrn_reflns_limit_k_max 14
_diffrn_reflns_limit_k_min -14
_diffrn_reflns_limit_l_max 21
_diffrn_reflns_limit_l_min -20
_diffrn_reflns_number 15074
_diffrn_reflns_theta_full 27.52
_diffrn_reflns_theta_max 27.52
_diffrn_reflns_theta_min 2.45
_exptl_absorpt_coefficient_mu 0.749
_exptl_absorpt_correction_T_max 0.790
_exptl_absorpt_correction_T_min 0.586
_exptl_absorpt_process_details
;
Using multiple and symmetry-related data measurements via the program SORTAV
See R.H. Blessing, Acta Cryst (1995), A51, 33-38
;
_exptl_crystal_colour Yellow
_exptl_crystal_density_diffrn 1.725
_exptl_crystal_density_method 'not measured'
_exptl_crystal_description 'Rectangular prism'
_exptl_crystal_F_000 1632
_exptl_crystal_size_max 0.80
_exptl_crystal_size_mid 0.63
_exptl_crystal_size_min 0.33
_refine_diff_density_max 0.761
_refine_diff_density_min -1.088
_refine_diff_density_rms 0.149
_refine_ls_extinction_method none
_refine_ls_goodness_of_fit_ref 1.035
_refine_ls_hydrogen_treatment constr
_refine_ls_matrix_type full
_refine_ls_number_parameters 464
_refine_ls_number_reflns 6434
_refine_ls_number_restraints 0
_refine_ls_restrained_S_all 1.035
_refine_ls_R_factor_all 0.0713
_refine_ls_R_factor_gt 0.0621
_refine_ls_shift/su_max 0.000
_refine_ls_shift/su_mean 0.000
_refine_ls_structure_factor_coef Fsqd
_refine_ls_weighting_details 'calc w=1/[\s^2^(Fo^2^)+(0.1202P)^2^+0.8864P] where P=(Fo^2^+2Fc^2^)/3'
_refine_ls_weighting_scheme calc
_refine_ls_wR_factor_gt 0.1697
_refine_ls_wR_factor_ref 0.1822
_reflns_number_gt 5377
_reflns_number_total 6434
_reflns_threshold_expression >2sigma(I)
_cod_data_source_file b417718e.txt
_cod_data_source_block c:\datasets\leeds\je41c\je41c
_cod_depositor_comments
;
The following automatic conversions were performed:
'_symmetry_cell_setting' value 'Monoclinic' changed to 'monoclinic'
according to '/home/saulius/struct/CIF-dictionaries/cif_core.dic'
dictionary named 'cif_core.dic' version 2.4.1 from 2010-06-29.

Automatic conversion script
Id: cif_fix_enum 1527 2010-12-29 10:47:43Z saulius 
;
_cod_original_sg_symbol_H-M 'P 2/c'
_cod_database_code 7203715

loop_
_symmetry_equiv_pos_as_xyz
'x, y, z'
'-x, y, -z+1/2'
'-x, -y, -z'
'x, -y, z-1/2'

loop_
_atom_site_label
_atom_site_type_symbol
_atom_site_fract_x
_atom_site_fract_y
_atom_site_fract_z
_atom_site_U_iso_or_equiv
_atom_site_adp_type
_atom_site_occupancy
_atom_site_symmetry_multiplicity
_atom_site_calc_flag
_atom_site_refinement_flags
_atom_site_disorder_assembly
_atom_site_disorder_group
Fe1 Fe 0.24776(2) 0.24683(3) 0.22427(2) 0.02272(15) Uani 1 1 d . . .
N2 N 0.18638(13) 0.38166(19) 0.28752(12) 0.0226(4) Uani 1 1 d . . .
C3 C 0.21238(16) 0.4927(2) 0.28091(15) 0.0245(5) Uani 1 1 d . . .
C4 C 0.16740(18) 0.5889(2) 0.30520(17) 0.0291(6) Uani 1 1 d . . .
H4 H 0.1879 0.6668 0.3013 0.035 Uiso 1 1 calc R . .
C5 C 0.09081(17) 0.5652(2) 0.33542(17) 0.0297(6) Uani 1 1 d . . .
H5 H 0.0575 0.6288 0.3521 0.036 Uiso 1 1 calc R . .
C6 C 0.06119(17) 0.4509(2) 0.34204(16) 0.0276(6) Uani 1 1 d . . .
H6 H 0.0085 0.4348 0.3627 0.033 Uiso 1 1 calc R . .
C7 C 0.11275(16) 0.3616(2) 0.31682(15) 0.0240(5) Uani 1 1 d . . .
N8 N 0.28864(13) 0.50224(19) 0.24449(13) 0.0251(4) Uani 1 1 d . . .
N9 N 0.32188(13) 0.40447(18) 0.20897(13) 0.0234(4) Uani 1 1 d . . .
C10 C 0.39223(16) 0.4411(2) 0.17935(15) 0.0250(5) Uani 1 1 d . . .
C11 C 0.40487(17) 0.5616(2) 0.19460(16) 0.0273(5) Uani 1 1 d . . .
H11 H 0.4504 0.6081 0.1795 0.033 Uiso 1 1 calc R . .
C12 C 0.33813(17) 0.5975(2) 0.23560(16) 0.0283(6) Uani 1 1 d . . .
H12 H 0.3280 0.6749 0.2545 0.034 Uiso 1 1 calc R . .
C13 C 0.44674(17) 0.3588(2) 0.13535(16) 0.0299(6) Uani 1 1 d . . .
H13A H 0.4950 0.3382 0.1703 0.036 Uiso 1 1 calc R . .
H13B H 0.4163 0.2854 0.1225 0.036 Uiso 1 1 calc R . .
O14 O 0.47398(12) 0.41093(18) 0.06270(12) 0.0322(4) Uani 1 1 d . . .
H14 H 0.4350 0.4120 0.0284 0.039 Uiso 1 1 calc R . .
N15 N 0.09145(14) 0.24200(18) 0.31875(14) 0.0251(5) Uani 1 1 d . . .
N16 N 0.14152(13) 0.16072(19) 0.28371(13) 0.0243(4) Uani 1 1 d . . .
C17 C 0.10871(16) 0.0570(2) 0.30157(16) 0.0254(5) Uani 1 1 d . . .
C18 C 0.03845(17) 0.0704(3) 0.34756(17) 0.0296(6) Uani 1 1 d . . .
H18 H 0.0043 0.0098 0.3673 0.036 Uiso 1 1 calc R . .
C19 C 0.02938(17) 0.1886(2) 0.35808(16) 0.0294(6) Uani 1 1 d . . .
H19 H -0.0124 0.2265 0.3873 0.035 Uiso 1 1 calc R . .
C20 C 0.14610(17) -0.0565(2) 0.27365(19) 0.0318(6) Uani 1 1 d . . .
H20A H 0.1623 -0.0483 0.2169 0.038 Uiso 1 1 calc R . .
H20B H 0.1962 -0.0738 0.3068 0.038 Uiso 1 1 calc R . .
O21 O 0.08968(13) -0.15071(17) 0.28002(14) 0.0354(5) Uani 1 1 d . . .
H21 H 0.0668 -0.1633 0.2348 0.043 Uiso 1 1 calc R . .
N22 N 0.30134(13) 0.08320(19) 0.18738(13) 0.0231(4) Uani 1 1 d . . .
C23 C 0.27688(15) 0.0345(2) 0.11759(15) 0.0241(5) Uani 1 1 d . . .
C24 C 0.30529(16) -0.0728(2) 0.09100(16) 0.0273(5) Uani 1 1 d . . .
H24 H 0.2875 -0.1050 0.0406 0.033 Uiso 1 1 calc R . .
C25 C 0.36118(16) -0.1315(2) 0.14150(17) 0.0290(6) Uani 1 1 d . . .
H25 H 0.3822 -0.2055 0.1254 0.035 Uiso 1 1 calc R . .
C26 C 0.38677(16) -0.0843(2) 0.21458(16) 0.0264(5) Uani 1 1 d . . .
H26 H 0.4247 -0.1245 0.2494 0.032 Uiso 1 1 calc R . .
C27 C 0.35452(15) 0.0249(2) 0.23496(15) 0.0240(5) Uani 1 1 d . . .
N28 N 0.21970(13) 0.10442(19) 0.07431(13) 0.0248(5) Uani 1 1 d . . .
N29 N 0.20937(13) 0.21864(19) 0.09829(13) 0.0238(4) Uani 1 1 d . . .
C30 C 0.16169(17) 0.2674(2) 0.04053(16) 0.0262(5) Uani 1 1 d . . .
C31 C 0.13970(17) 0.1841(2) -0.01895(16) 0.0308(6) Uani 1 1 d . . .
H31 H 0.1051 0.1961 -0.0653 0.037 Uiso 1 1 calc R . .
C32 C 0.17847(18) 0.0822(2) 0.00382(17) 0.0305(6) Uani 1 1 d . . .
H32 H 0.1768 0.0096 -0.0244 0.037 Uiso 1 1 calc R . .
C33 C 0.14243(19) 0.3955(2) 0.04166(16) 0.0315(6) Uani 1 1 d . . .
H33A H 0.1857 0.4399 0.0140 0.038 Uiso 1 1 calc R . .
H33B H 0.0892 0.4102 0.0129 0.038 Uiso 1 1 calc R . .
O34 O 0.13825(13) 0.43328(17) 0.12251(11) 0.0324(4) Uani 1 1 d . . .
H34 H 0.1487 0.5055 0.1252 0.039 Uiso 1 1 calc R . .
N35 N 0.37372(13) 0.08434(19) 0.30737(13) 0.0247(5) Uani 1 1 d . . .
N36 N 0.33423(13) 0.18806(19) 0.32292(13) 0.0248(5) Uani 1 1 d . . .
C37 C 0.36505(16) 0.2238(2) 0.39370(16) 0.0253(5) Uani 1 1 d . . .
C38 C 0.42415(16) 0.1440(2) 0.42453(16) 0.0287(6) Uani 1 1 d . . .
H38 H 0.4549 0.1501 0.4739 0.034 Uiso 1 1 calc R . .
C39 C 0.42816(17) 0.0560(2) 0.36874(17) 0.0291(6) Uani 1 1 d . . .
H39 H 0.4622 -0.0118 0.3719 0.035 Uiso 1 1 calc R . .
C40 C 0.33797(17) 0.3379(3) 0.43127(16) 0.0296(6) Uani 1 1 d . . .
H40A H 0.3527 0.4044 0.3960 0.036 Uiso 1 1 calc R . .
H40B H 0.2775 0.3375 0.4361 0.036 Uiso 1 1 calc R . .
O41 O 0.37561(13) 0.35377(19) 0.50827(11) 0.0346(5) Uani 1 1 d . . .
H41 H 0.4235 0.3798 0.5032 0.041 Uiso 1 1 calc R . .
Cl42 Cl 0.37206(4) 0.23870(6) -0.07778(4) 0.02793(19) Uani 1 1 d . . .
O43 O 0.34935(14) 0.35748(19) -0.05797(14) 0.0426(5) Uani 1 1 d . . .
O44 O 0.37809(14) 0.1686(2) -0.00624(13) 0.0400(5) Uani 1 1 d . . .
O45 O 0.45088(14) 0.23928(18) -0.11607(15) 0.0372(5) Uani 1 1 d . . .
O46 O 0.31069(12) 0.18959(19) -0.13314(12) 0.0355(5) Uani 1 1 d . . .
Cl47 Cl 0.11550(5) 0.74076(6) 0.06041(4) 0.03109(19) Uani 1 1 d . . .
O50 O 0.16193(15) 0.7773(3) -0.00702(15) 0.0500(6) Uani 1 1 d . . .
O49 O 0.05117(15) 0.6629(2) 0.03324(16) 0.0519(6) Uani 1 1 d . . .
O48 O 0.16895(17) 0.6804(2) 0.11769(16) 0.0567(7) Uani 1 1 d . . .
O51 O 0.0833(2) 0.8426(3) 0.09740(19) 0.0724(9) Uani 1 1 d . . .

loop_
_atom_site_aniso_label
_atom_site_aniso_U_11
_atom_site_aniso_U_22
_atom_site_aniso_U_33
_atom_site_aniso_U_23
_atom_site_aniso_U_13
_atom_site_aniso_U_12
Fe1 0.0249(2) 0.0193(2) 0.0240(2) -0.00221(12) 0.00069(17) 0.00030(13)
N2 0.0248(10) 0.0204(10) 0.0224(10) -0.0007(8) -0.0005(8) 0.0001(8)
C3 0.0287(12) 0.0221(12) 0.0227(12) 0.0001(9) 0.0007(10) 0.0001(10)
C4 0.0376(14) 0.0212(12) 0.0287(13) -0.0017(10) 0.0025(11) 0.0003(11)
C5 0.0339(14) 0.0257(13) 0.0296(13) -0.0037(11) 0.0021(11) 0.0051(11)
C6 0.0273(13) 0.0280(14) 0.0278(13) -0.0030(10) 0.0042(10) 0.0034(10)
C7 0.0278(12) 0.0229(12) 0.0213(11) -0.0016(9) -0.0011(9) 0.0007(10)
N8 0.0285(11) 0.0207(10) 0.0263(10) -0.0008(8) 0.0019(8) 0.0018(9)
N9 0.0279(11) 0.0178(10) 0.0243(10) -0.0008(8) 0.0010(8) 0.0014(8)
C10 0.0274(12) 0.0224(12) 0.0249(12) 0.0017(9) -0.0030(10) 0.0006(10)
C11 0.0295(13) 0.0238(13) 0.0286(13) 0.0013(10) 0.0003(10) -0.0052(10)
C12 0.0365(14) 0.0180(12) 0.0305(13) -0.0008(10) 0.0013(11) -0.0039(11)
C13 0.0306(13) 0.0294(14) 0.0300(13) -0.0013(11) 0.0034(11) 0.0025(11)
O14 0.0319(10) 0.0373(11) 0.0275(10) 0.0014(8) 0.0023(8) -0.0005(8)
N15 0.0261(11) 0.0255(12) 0.0239(11) -0.0016(8) 0.0025(9) -0.0005(8)
N16 0.0251(10) 0.0233(11) 0.0246(10) -0.0003(8) 0.0002(8) 0.0017(9)
C17 0.0264(12) 0.0243(13) 0.0251(12) 0.0005(10) -0.0047(10) -0.0014(10)
C18 0.0318(14) 0.0296(13) 0.0274(13) 0.0001(11) 0.0013(11) -0.0055(11)
C19 0.0300(13) 0.0310(14) 0.0274(13) -0.0044(11) 0.0056(10) -0.0033(11)
C20 0.0296(13) 0.0243(13) 0.0416(16) 0.0034(11) 0.0022(12) -0.0027(11)
O21 0.0369(11) 0.0232(10) 0.0461(12) -0.0003(9) 0.0001(9) -0.0051(8)
N22 0.0251(10) 0.0205(10) 0.0236(10) -0.0013(8) -0.0015(8) 0.0016(8)
C23 0.0262(12) 0.0240(12) 0.0220(12) 0.0018(10) 0.0017(9) 0.0007(10)
C24 0.0305(13) 0.0269(13) 0.0246(12) -0.0019(10) 0.0017(10) -0.0009(11)
C25 0.0312(13) 0.0228(13) 0.0333(14) 0.0010(10) 0.0063(11) 0.0034(11)
C26 0.0250(12) 0.0230(12) 0.0312(14) 0.0020(10) 0.0011(10) 0.0034(10)
C27 0.0245(12) 0.0236(12) 0.0238(12) 0.0012(10) 0.0012(10) 0.0007(10)
N28 0.0297(11) 0.0201(10) 0.0244(10) -0.0019(8) -0.0023(9) -0.0006(9)
N29 0.0274(11) 0.0205(10) 0.0232(11) -0.0012(9) -0.0003(8) 0.0021(9)
C30 0.0266(13) 0.0293(13) 0.0228(13) 0.0018(10) 0.0030(10) 0.0009(10)
C31 0.0357(14) 0.0289(14) 0.0276(13) -0.0011(11) -0.0051(11) -0.0004(11)
C32 0.0374(15) 0.0271(14) 0.0265(13) -0.0039(10) -0.0068(11) -0.0019(11)
C33 0.0413(15) 0.0284(14) 0.0244(13) 0.0032(11) -0.0035(11) 0.0060(12)
O34 0.0436(11) 0.0254(10) 0.0279(10) 0.0000(8) -0.0035(8) 0.0025(9)
N35 0.0257(10) 0.0224(10) 0.0257(11) -0.0006(8) -0.0039(8) 0.0007(8)
N36 0.0279(11) 0.0207(11) 0.0257(11) -0.0001(8) -0.0003(8) 0.0007(9)
C37 0.0243(12) 0.0274(12) 0.0243(12) 0.0024(10) 0.0005(10) -0.0023(11)
C38 0.0311(13) 0.0285(14) 0.0262(12) 0.0039(10) -0.0039(10) 0.0000(11)
C39 0.0283(13) 0.0268(13) 0.0317(14) 0.0028(11) -0.0050(10) 0.0032(11)
C40 0.0315(13) 0.0312(14) 0.0258(13) -0.0028(11) -0.0032(10) -0.0040(11)
O41 0.0400(11) 0.0375(11) 0.0260(10) -0.0058(8) -0.0028(8) -0.0050(9)
Cl42 0.0289(4) 0.0263(3) 0.0285(4) -0.0011(2) -0.0016(3) -0.0011(2)
O43 0.0471(12) 0.0314(11) 0.0486(13) -0.0089(9) -0.0071(10) 0.0074(10)
O44 0.0466(12) 0.0425(12) 0.0308(10) 0.0085(9) -0.0018(9) -0.0023(10)
O45 0.0334(11) 0.0374(12) 0.0410(13) -0.0018(9) 0.0057(10) -0.0048(8)
O46 0.0336(10) 0.0413(12) 0.0313(10) -0.0027(9) -0.0055(8) -0.0060(9)
Cl47 0.0347(4) 0.0287(4) 0.0297(4) -0.0023(2) -0.0013(3) 0.0027(3)
O50 0.0426(13) 0.0687(16) 0.0386(13) -0.0053(12) 0.0011(10) -0.0138(12)
O49 0.0442(13) 0.0558(15) 0.0551(15) 0.0066(12) -0.0094(11) -0.0199(12)
O48 0.0722(17) 0.0423(14) 0.0538(15) 0.0120(11) -0.0299(13) -0.0023(13)
O51 0.088(2) 0.0591(19) 0.0699(19) -0.0250(15) -0.0002(16) 0.0327(17)

loop_
_atom_type_symbol
_atom_type_description
_atom_type_scat_dispersion_real
_atom_type_scat_dispersion_imag
_atom_type_scat_source
Fe Fe 0.3463 0.8444 'International Tables Vol C Tables 4.2.6.8 and 6.1.1.4'
C C 0.0033 0.0016 'International Tables Vol C Tables 4.2.6.8 and 6.1.1.4'
H H 0.0000 0.0000 'International Tables Vol C Tables 4.2.6.8 and 6.1.1.4'
N N 0.0061 0.0033 'International Tables Vol C Tables 4.2.6.8 and 6.1.1.4'
O O 0.0106 0.0060 'International Tables Vol C Tables 4.2.6.8 and 6.1.1.4'
Cl Cl 0.1484 0.1585 'International Tables Vol C Tables 4.2.6.8 and 6.1.1.4'

loop_
_geom_angle_atom_site_label_1
_geom_angle_atom_site_label_2
_geom_angle_atom_site_label_3
_geom_angle
_geom_angle_site_symmetry_1
_geom_angle_site_symmetry_3
_geom_angle_publ_flag
N2 Fe1 N22 164.86(8) . . ?
N2 Fe1 N9 74.57(8) . . ?
N22 Fe1 N9 116.61(8) . . ?
N2 Fe1 N29 116.95(8) . . ?
N22 Fe1 N29 73.01(8) . . ?
N9 Fe1 N29 98.76(8) . . ?
N2 Fe1 N36 98.56(8) . . ?
N22 Fe1 N36 72.41(8) . . ?
N9 Fe1 N36 89.59(8) . . ?
N29 Fe1 N36 144.49(8) . . ?
N2 Fe1 N16 73.60(8) . . ?
N22 Fe1 N16 94.12(8) . . ?
N9 Fe1 N16 147.93(8) . . ?
N29 Fe1 N16 98.91(8) . . ?
N36 Fe1 N16 91.35(8) . . ?
C7 N2 C3 119.0(2) . . ?
C7 N2 Fe1 120.01(17) . . ?
C3 N2 Fe1 119.11(17) . . ?
N2 C3 C4 123.5(2) . . ?
N2 C3 N8 113.3(2) . . ?
C4 C3 N8 123.3(2) . . ?
C3 C4 C5 116.2(2) . . ?
C4 C5 C6 121.9(3) . . ?
C7 C6 C5 116.4(2) . . ?
N2 C7 C6 123.0(2) . . ?
N2 C7 N15 113.7(2) . . ?
C6 C7 N15 123.3(2) . . ?
C12 N8 N9 110.8(2) . . ?
C12 N8 C3 130.0(2) . . ?
N9 N8 C3 119.1(2) . . ?
C10 N9 N8 105.0(2) . . ?
C10 N9 Fe1 142.00(18) . . ?
N8 N9 Fe1 112.87(15) . . ?
N9 C10 C11 111.2(2) . . ?
N9 C10 C13 121.1(2) . . ?
C11 C10 C13 127.7(2) . . ?
C12 C11 C10 105.5(2) . . ?
N8 C12 C11 107.4(2) . . ?
O14 C13 C10 110.9(2) . . ?
C19 N15 N16 111.1(2) . . ?
C19 N15 C7 129.1(2) . . ?
N16 N15 C7 119.5(2) . . ?
C17 N16 N15 104.8(2) . . ?
C17 N16 Fe1 143.59(18) . . ?
N15 N16 Fe1 111.57(15) . . ?
N16 C17 C18 111.4(2) . . ?
N16 C17 C20 121.5(2) . . ?
C18 C17 C20 127.2(2) . . ?
C19 C18 C17 105.6(2) . . ?
N15 C19 C18 107.1(2) . . ?
O21 C20 C17 110.9(2) . . ?
C27 N22 C23 118.7(2) . . ?
C27 N22 Fe1 121.57(17) . . ?
C23 N22 Fe1 119.55(17) . . ?
N22 C23 C24 123.4(2) . . ?
N22 C23 N28 112.7(2) . . ?
C24 C23 N28 124.0(2) . . ?
C23 C24 C25 116.8(2) . . ?
C26 C25 C24 121.3(3) . . ?
C25 C26 C27 117.0(2) . . ?
N22 C27 C26 122.9(2) . . ?
N22 C27 N35 113.1(2) . . ?
C26 C27 N35 124.1(2) . . ?
C32 N28 N29 111.5(2) . . ?
C32 N28 C23 129.8(2) . . ?
N29 N28 C23 118.2(2) . . ?
C30 N29 N28 105.0(2) . . ?
C30 N29 Fe1 140.20(19) . . ?
N28 N29 Fe1 112.49(15) . . ?
N29 C30 C31 110.7(2) . . ?
N29 C30 C33 121.0(2) . . ?
C31 C30 C33 128.2(2) . . ?
C32 C31 C30 105.7(2) . . ?
N28 C32 C31 107.1(2) . . ?
O34 C33 C30 109.0(2) . . ?
C39 N35 N36 111.0(2) . . ?
C39 N35 C27 130.2(2) . . ?
N36 N35 C27 118.7(2) . . ?
C37 N36 N35 105.3(2) . . ?
C37 N36 Fe1 140.52(18) . . ?
N35 N36 Fe1 114.11(15) . . ?
N36 C37 C38 111.1(2) . . ?
N36 C37 C40 121.4(2) . . ?
C38 C37 C40 127.4(2) . . ?
C39 C38 C37 105.7(2) . . ?
C38 C39 N35 106.8(2) . . ?
O41 C40 C37 111.1(2) . . ?
O44 Cl42 O43 110.15(14) . . ?
O44 Cl42 O45 109.09(14) . . ?
O43 Cl42 O45 109.42(13) . . ?
O44 Cl42 O46 109.92(13) . . ?
O43 Cl42 O46 109.24(13) . . ?
O45 Cl42 O46 109.01(13) . . ?
O51 Cl47 O50 108.19(19) . . ?
O51 Cl47 O49 111.40(19) . . ?
O50 Cl47 O49 109.30(15) . . ?
O51 Cl47 O48 109.02(18) . . ?
O50 Cl47 O48 109.38(17) . . ?
O49 Cl47 O48 109.51(15) . . ?

loop_
_geom_bond_atom_site_label_1
_geom_bond_atom_site_label_2
_geom_bond_distance
_geom_bond_site_symmetry_2
_geom_bond_publ_flag
Fe1 N2 2.124(2) . ?
Fe1 N22 2.152(2) . ?
Fe1 N9 2.180(2) . ?
Fe1 N29 2.189(2) . ?
Fe1 N36 2.230(2) . ?
Fe1 N16 2.241(2) . ?
N2 C7 1.326(3) . ?
N2 C3 1.338(3) . ?
C3 C4 1.382(4) . ?
C3 N8 1.400(3) . ?
C4 C5 1.384(4) . ?
C5 C6 1.391(4) . ?
C6 C7 1.390(4) . ?
C7 N15 1.404(3) . ?
N8 C12 1.361(3) . ?
N8 N9 1.377(3) . ?
N9 C10 1.326(3) . ?
C10 C11 1.408(4) . ?
C10 C13 1.495(4) . ?
C11 C12 1.361(4) . ?
C13 O14 1.426(3) . ?
N15 C19 1.362(4) . ?
N15 N16 1.373(3) . ?
N16 C17 1.331(3) . ?
C17 C18 1.402(4) . ?
C17 C20 1.506(4) . ?
C18 C19 1.364(4) . ?
C20 O21 1.417(3) . ?
N22 C27 1.331(3) . ?
N22 C23 1.334(3) . ?
C23 C24 1.383(4) . ?
C23 N28 1.405(3) . ?
C24 C25 1.389(4) . ?
C25 C26 1.380(4) . ?
C26 C27 1.394(4) . ?
C27 N35 1.406(3) . ?
N28 C32 1.355(3) . ?
N28 N29 1.370(3) . ?
N29 C30 1.336(3) . ?
C30 C31 1.407(4) . ?
C30 C33 1.490(4) . ?
C31 C32 1.367(4) . ?
C33 O34 1.413(3) . ?
N35 C39 1.369(3) . ?
N35 N36 1.371(3) . ?
N36 C37 1.328(3) . ?
C37 C38 1.407(4) . ?
C37 C40 1.511(4) . ?
C38 C39 1.366(4) . ?
C40 O41 1.413(3) . ?
Cl42 O44 1.432(2) . ?
Cl42 O43 1.441(2) . ?
Cl42 O45 1.448(2) . ?
Cl42 O46 1.449(2) . ?
Cl47 O51 1.418(3) . ?
Cl47 O50 1.431(3) . ?
Cl47 O49 1.433(2) . ?
Cl47 O48 1.443(2) . ?

loop_
_geom_hbond_atom_site_label_D
_geom_hbond_atom_site_label_H
_geom_hbond_atom_site_label_A
_geom_hbond_distance_DH
_geom_hbond_distance_HA
_geom_hbond_distance_DA
_geom_hbond_angle_DHA
_geom_hbond_site_symmetry_A
O14 H14 O43 0.84 2.06 2.873(3) 161.3 .
O21 H21 O21 0.84 2.55 3.056(4) 119.4 2
O21 H21 O51 0.84 2.31 3.032(4) 144.8 1_545
O34 H34 O48 0.84 2.02 2.856(3) 173.0 .
O41 H41 O14 0.84 2.05 2.823(3) 152.2 2_655
